data_7240117
loop_
_publ_author_name
'Liu, Xinfang'
'Du, Liyong'
'Li, Rongfang'
'Ma, Ningning'
'You, Mengdi'
'Feng, Xun'

_publ_section_title
;
 Different Effect in the Selective Detection of Aniline and Fe3+ by
 Lanthanide-Based Coordination Polymers Containing Multiple Reactive Sites
;
_journal_name_full CrystEngComm
_journal_paper_doi 10.1039/D0CE00238K
_journal_year 2020
_chemical_formula_moiety 'C14 H14 Eu N O10, H2 O'
_chemical_formula_sum 'C14 H16 Eu N O11'
_chemical_formula_weight 526.24
_space_group_crystal_system monoclinic
_space_group_IT_number 14
_space_group_name_Hall '-P 2ybc'
_space_group_name_H-M_alt 'P 1 21/c 1'
_atom_sites_solution_hydrogens mixed
_atom_sites_solution_primary direct
_audit_creation_date 2018-06-12
_audit_creation_method
;
Olex2 1.2-alpha
(compiled 2018.05.29 svn.r3508 for OlexSys, GUI svn.r5506)
;
_audit_update_record
;
2019-11-01 deposited with the CCDC.	2020-03-11 downloaded from the CCDC.
;
_cell_angle_alpha 90
_cell_angle_beta 113.602(7)
_cell_angle_gamma 90
_cell_formula_units_Z 4
_cell_length_a 12.4793(8)
_cell_length_b 13.8564(6)
_cell_length_c 10.7865(6)
_cell_measurement_reflns_used 8417
_cell_measurement_temperature 100.01(10)
_cell_measurement_theta_max 27.1850
_cell_measurement_theta_min 3.6330
_cell_volume 1709.16(19)
_computing_cell_refinement 'CrysAlisPro 1.171.38.41r (Rigaku OD, 2015)'
_computing_data_collection 'CrysAlisPro 1.171.38.41r (Rigaku OD, 2015)'
_computing_data_reduction 'CrysAlisPro 1.171.38.41r (Rigaku OD, 2015)'
_computing_molecular_graphics 'Olex2 (Dolomanov et al., 2009)'
_computing_publication_material 'Olex2 (Dolomanov et al., 2009)'
_computing_structure_refinement 'ShelXL (Sheldrick, 2015)'
_computing_structure_solution 'SIR2004 (Burla et al.,  2007)'
_diffrn_ambient_environment N~2~
_diffrn_ambient_temperature 100.01(10)
_diffrn_detector 'CCD plate'
_diffrn_detector_area_resol_mean 8.0584
_diffrn_detector_type EosS2
_diffrn_measured_fraction_theta_full 0.988
_diffrn_measured_fraction_theta_max 0.868
_diffrn_measurement_details
;
List of Runs (angles in degrees, time in seconds):

  # Type    Start    End  Width  t~exp~   \w     \q     \k     \f   Frames
#--------------------------------------------------------------------------
  1  \w    -80.00   8.00   1.00    3.51    --  -11.32 -38.00 120.00   88
  2  \w    -20.00  28.00   1.00    3.51    --  -11.32 -99.00-150.00   48
  3  \w     35.00  84.00   1.00    3.51    --   12.26 178.00   0.00   49
  4  \w    -55.00  39.00   1.00    3.51    --   12.26 -77.00  60.00   94
  5  \w    -80.00 -22.00   1.00    3.51    --  -11.32 -38.00  30.00   58
  6  \w    -82.00  18.00   1.00    3.51    --  -11.32 -19.00 -90.00  100
;
_diffrn_measurement_device 'four-circle diffractometer'
_diffrn_measurement_device_type 'SuperNova, Single source at offset, EosS2'
_diffrn_measurement_method '\w scans'
_diffrn_orient_matrix_type 'CrysAlisPro convention (1999,Acta A55,543-557)'
_diffrn_orient_matrix_UB_11 0.0137072000
_diffrn_orient_matrix_UB_12 0.0491775000
_diffrn_orient_matrix_UB_13 0.0175392000
_diffrn_orient_matrix_UB_21 0.0438225000
_diffrn_orient_matrix_UB_22 -0.0142251000
_diffrn_orient_matrix_UB_23 0.0630155000
_diffrn_orient_matrix_UB_31 0.0416958000
_diffrn_orient_matrix_UB_32 -0.0011725000
_diffrn_orient_matrix_UB_33 -0.0293884000
_diffrn_radiation_monochromator mirror
_diffrn_radiation_probe x-ray
_diffrn_radiation_type MoK\a
_diffrn_radiation_wavelength 0.71073
_diffrn_reflns_av_R_equivalents 0.0713
_diffrn_reflns_av_unetI/netI 0.0543
_diffrn_reflns_Laue_measured_fraction_full 0.988
_diffrn_reflns_Laue_measured_fraction_max 0.868
_diffrn_reflns_limit_h_max 15
_diffrn_reflns_limit_h_min -16
_diffrn_reflns_limit_k_max 17
_diffrn_reflns_limit_k_min -17
_diffrn_reflns_limit_l_max 13
_diffrn_reflns_limit_l_min -12
_diffrn_reflns_number 14916
_diffrn_reflns_point_group_measured_fraction_full 0.988
_diffrn_reflns_point_group_measured_fraction_max 0.868
_diffrn_reflns_theta_full 25.242
_diffrn_reflns_theta_max 27.466
_diffrn_reflns_theta_min 3.438
_diffrn_source 'micro-focus sealed X-ray tube'
_diffrn_source_type 'SuperNova (Mo) X-ray Source'
_exptl_absorpt_coefficient_mu 3.732
_exptl_absorpt_correction_T_max 1.00000
_exptl_absorpt_correction_T_min 0.14671
_exptl_absorpt_correction_type multi-scan
_exptl_absorpt_process_details
;
CrysAlisPro 1.171.38.41r (Rigaku Oxford Diffraction, 2015)
Empirical absorption correction using spherical harmonics,
 implemented in SCALE3 ABSPACK scaling algorithm.
;
_exptl_crystal_colour colourless
_exptl_crystal_colour_primary colourless
_exptl_crystal_density_diffrn 2.045
_exptl_crystal_description block
_exptl_crystal_F_000 1032
_exptl_crystal_size_max 0.21
_exptl_crystal_size_mid 0.19
_exptl_crystal_size_min 0.18
_refine_diff_density_max 2.725
_refine_diff_density_min -2.577
_refine_diff_density_rms 0.204
_refine_ls_extinction_method none
_refine_ls_goodness_of_fit_ref 1.073
_refine_ls_hydrogen_treatment constr
_refine_ls_matrix_type full
_refine_ls_number_parameters 251
_refine_ls_number_reflns 3391
_refine_ls_number_restraints 0
_refine_ls_restrained_S_all 1.073
_refine_ls_R_factor_all 0.0445
_refine_ls_R_factor_gt 0.0409
_refine_ls_shift/su_max 0.001
_refine_ls_shift/su_mean 0.000
_refine_ls_structure_factor_coef Fsqd
_refine_ls_weighting_details 'w=1/[\s^2^(Fo^2^)+(0.0549P)^2^+2.2680P] where P=(Fo^2^+2Fc^2^)/3'
_refine_ls_weighting_scheme calc
_refine_ls_wR_factor_gt 0.0989
_refine_ls_wR_factor_ref 0.1024
_reflns_Friedel_coverage 0.000
_reflns_number_gt 3100
_reflns_number_total 3391
_reflns_threshold_expression 'I > 2\s(I)'
_cod_data_source_file d0ce00238k2.cif
_cod_data_source_block lxf-181426-eu_sq
_cod_original_cell_volume 1709.16(18)
_cod_database_code 7240117
_shelx_shelxl_version_number 2014/7
_shelx_space_group_comment
;
The symmetry employed for this shelxl refinement is uniquely defined
by the following loop, which should always be used as a source of
symmetry information in preference to the above space-group names.
They are only intended as comments.
;
_shelx_estimated_absorpt_t_max 0.553
_shelx_estimated_absorpt_t_min 0.508
_reflns_odcompleteness_completeness 99.68
_reflns_odcompleteness_iscentric 1
_reflns_odcompleteness_theta 24.06
_olex2_refinement_description
;
1. Fixed Uiso
 At 1.2 times of:
  All C(H) groups
 At 1.5 times of:
  All O(H,H) groups
2.a Free rotating group:
 O11(H11A,H11B)
2.b Rotating group:
 O7(H7A,H7B), O8(H8A,H8B), O9(H9A,H9B), O10(H10A,H10B)
2.c Aromatic/amide H refined with riding coordinates:
 C3(H3), C4(H4), C6(H6), C7(H7), C9(H9), C10(H10)
;
_platon_squeeze_void_probe_radius 1.20
_olex2_submission_special_instructions 'No special instructions were received'
_oxdiff_exptl_absorpt_empirical_details
;
Empirical correction (ABSPACK) includes:
- Absorption correction using spherical harmonics
- Frame scaling
;
_oxdiff_exptl_absorpt_empirical_full_max 3.006
_oxdiff_exptl_absorpt_empirical_full_min 0.626

loop_
_space_group_symop_operation_xyz
'x, y, z'
'-x, y+1/2, -z+1/2'
'-x, -y, -z'
'x, -y-1/2, z-1/2'

loop_
_atom_site_label
_atom_site_type_symbol
_atom_site_fract_x
_atom_site_fract_y
_atom_site_fract_z
_atom_site_U_iso_or_equiv
_atom_site_adp_type
_atom_site_occupancy
_atom_site_site_symmetry_order
_atom_site_calc_flag
_atom_site_refinement_flags_posn
_atom_site_refinement_flags_adp
_atom_site_refinement_flags_occupancy
_atom_site_disorder_assembly
_atom_site_disorder_group
Eu1 Eu 0.17316(2) 0.65885(2) 0.03077(2) 0.00906(12) Uani 1 1 d . . . . .
O1 O 1.0160(3) 0.7360(3) 0.8273(3) 0.0142(7) Uani 1 1 d . . . . .
O2 O 0.9885(3) 0.5835(3) 0.8648(3) 0.0156(8) Uani 1 1 d . . . . .
O3 O 0.3632(3) 0.6081(3) -0.2451(3) 0.0174(8) Uani 1 1 d . . . . .
O4 O 0.2289(3) 0.6200(3) -0.1573(3) 0.0152(8) Uani 1 1 d . . . . .
O5 O 0.4660(3) 0.6444(3) 0.4429(4) 0.0172(8) Uani 1 1 d . . . . .
O6 O 0.2982(3) 0.6635(2) 0.2647(4) 0.0145(8) Uani 1 1 d . . . . .
O7 O 0.2572(3) 0.8074(3) -0.0021(4) 0.0175(8) Uani 1 1 d . . . . .
H7A H 0.2967 0.8340 0.0750 0.026 Uiso 1 1 d GR . . . .
H7B H 0.2028 0.8486 -0.0430 0.026 Uiso 1 1 d GR . . . .
O8 O 0.0938(3) 0.7995(3) 0.1019(3) 0.0130(7) Uani 1 1 d . . . . .
H8A H 0.0673 0.8425 0.0365 0.019 Uiso 1 1 d GR . . . .
H8B H 0.1495 0.8309 0.1668 0.019 Uiso 1 1 d GR . . . .
O9 O 0.0515(3) 0.6119(3) 0.1560(3) 0.0156(8) Uani 1 1 d . . . . .
H9A H 0.0670 0.6489 0.2258 0.023 Uiso 1 1 d GR . . . .
H9B H 0.0713 0.5549 0.1906 0.023 Uiso 1 1 d GR . . . .
O10 O 0.2063(3) 0.4835(3) 0.0721(4) 0.0156(8) Uani 1 1 d . . . . .
H10A H 0.1493 0.4571 0.0881 0.023 Uiso 1 1 d GR . . . .
H10B H 0.2678 0.4732 0.1472 0.023 Uiso 1 1 d GR . . . .
N1 N 0.3894(4) 0.6289(3) 0.0917(4) 0.0099(8) Uani 1 1 d . . . . .
C1 C 0.9585(4) 0.6584(3) 0.7887(5) 0.0092(11) Uani 1 1 d . . . . .
C2 C 0.8577(5) 0.6535(3) 0.6551(5) 0.0113(11) Uani 1 1 d . . . . .
C3 C 0.7913(4) 0.5686(4) 0.6136(5) 0.0113(10) Uani 1 1 d . . . . .
H3 H 0.8083 0.5157 0.6715 0.014 Uiso 1 1 calc R . . . .
C4 C 0.7012(4) 0.5634(4) 0.4874(5) 0.0124(10) Uani 1 1 d . . . . .
H4 H 0.6562 0.5076 0.4616 0.015 Uiso 1 1 calc R . . . .
C5 C 0.6766(4) 0.6413(4) 0.3978(5) 0.0116(10) Uani 1 1 d . . . . .
C6 C 0.7435(4) 0.7245(3) 0.4389(5) 0.0108(10) Uani 1 1 d . . . . .
H6 H 0.7285 0.7766 0.3800 0.013 Uiso 1 1 calc R . . . .
C7 C 0.8321(4) 0.7307(4) 0.5665(5) 0.0132(10) Uani 1 1 d . . . . .
H7 H 0.8751 0.7874 0.5933 0.016 Uiso 1 1 calc R . . . .
C8 C 0.5863(4) 0.6346(3) 0.2558(5) 0.0100(10) Uani 1 1 d . . . . .
C9 C 0.6243(4) 0.6305(4) 0.1511(5) 0.0135(10) Uani 1 1 d . . . . .
H9 H 0.7040 0.6325 0.1710 0.016 Uiso 1 1 calc R . . . .
C10 C 0.5459(4) 0.6237(3) 0.0186(5) 0.0124(10) Uani 1 1 d . . . . .
H10 H 0.5712 0.6203 -0.0515 0.015 Uiso 1 1 calc R . . . .
C11 C 0.4285(4) 0.6219(3) -0.0070(5) 0.0103(10) Uani 1 1 d . . . . .
C12 C 0.4661(4) 0.6352(3) 0.2214(5) 0.0097(10) Uani 1 1 d . . . . .
C13 C 0.3335(4) 0.6160(3) -0.1482(5) 0.0119(10) Uani 1 1 d . . . . .
C14 C 0.4088(5) 0.6472(3) 0.3202(5) 0.0111(11) Uani 1 1 d . . . . .
O11 O 0.4173(3) 0.4155(3) 0.2756(3) 0.0163(8) Uani 1 1 d . . . . .
H11A H 0.4346 0.4033 0.3587 0.024 Uiso 1 1 d G . . . .
H11B H 0.4801 0.4048 0.2649 0.024 Uiso 1 1 d G . . . .

loop_
_atom_site_aniso_label
_atom_site_aniso_U_11
_atom_site_aniso_U_22
_atom_site_aniso_U_33
_atom_site_aniso_U_23
_atom_site_aniso_U_13
_atom_site_aniso_U_12
Eu1 0.00768(18) 0.01081(19) 0.00975(17) 0.00121(8) 0.00461(12) 0.00119(8)
O1 0.0137(18) 0.0150(19) 0.0109(16) 0.0024(14) 0.0018(14) 0.0004(15)
O2 0.0141(18) 0.016(2) 0.0149(17) 0.0004(15) 0.0034(15) -0.0024(15)
O3 0.0187(19) 0.025(2) 0.0129(17) 0.0022(16) 0.0111(16) 0.0080(16)
O4 0.0082(18) 0.024(2) 0.0142(17) 0.0013(16) 0.0055(15) 0.0048(15)
O5 0.017(2) 0.025(2) 0.0109(18) -0.0035(15) 0.0067(16) -0.0033(16)
O6 0.0107(19) 0.021(2) 0.0158(19) 0.0002(14) 0.0097(16) 0.0022(13)
O7 0.020(2) 0.017(2) 0.0212(19) 0.0036(16) 0.0144(17) 0.0008(16)
O8 0.0109(17) 0.016(2) 0.0126(17) -0.0010(15) 0.0051(14) 0.0021(15)
O9 0.0156(19) 0.014(2) 0.0189(18) 0.0045(15) 0.0085(16) 0.0023(15)
O10 0.0102(17) 0.017(2) 0.0191(18) 0.0048(15) 0.0053(15) 0.0036(15)
N1 0.014(2) 0.007(2) 0.012(2) 0.0016(17) 0.0083(18) -0.0001(17)
C1 0.008(3) 0.013(3) 0.010(2) 0.0029(18) 0.008(2) 0.0002(18)
C2 0.010(3) 0.013(3) 0.015(3) -0.0038(19) 0.009(2) -0.0003(19)
C3 0.012(2) 0.017(3) 0.009(2) 0.000(2) 0.008(2) 0.001(2)
C4 0.012(2) 0.012(3) 0.016(2) 0.000(2) 0.009(2) -0.005(2)
C5 0.008(2) 0.014(3) 0.015(2) -0.003(2) 0.007(2) 0.0007(19)
C6 0.011(2) 0.010(3) 0.013(2) 0.0003(19) 0.006(2) -0.0034(19)
C7 0.010(2) 0.013(3) 0.018(2) 0.001(2) 0.007(2) 0.000(2)
C8 0.015(3) 0.003(2) 0.012(2) 0.0005(19) 0.007(2) -0.0006(19)
C9 0.007(2) 0.015(3) 0.022(3) -0.001(2) 0.009(2) -0.004(2)
C10 0.017(3) 0.006(3) 0.019(3) 0.000(2) 0.013(2) -0.001(2)
C11 0.015(3) 0.004(2) 0.014(2) -0.0004(19) 0.008(2) 0.0011(19)
C12 0.014(3) 0.003(2) 0.016(2) 0.0004(19) 0.009(2) -0.0003(19)
C13 0.018(3) 0.004(2) 0.013(2) 0.0015(19) 0.006(2) 0.002(2)
C14 0.013(3) 0.007(3) 0.016(3) -0.0034(19) 0.008(2) -0.0051(19)
O11 0.0128(18) 0.024(2) 0.0124(17) 0.0035(16) 0.0053(15) 0.0043(16)

loop_
_atom_type_symbol
_atom_type_description
_atom_type_scat_dispersion_real
_atom_type_scat_dispersion_imag
_atom_type_scat_source
C C 0.0033 0.0016 'International Tables Vol C Tables 4.2.6.8 and 6.1.1.4'
H H 0.0000 0.0000 'International Tables Vol C Tables 4.2.6.8 and 6.1.1.4'
N N 0.0061 0.0033 'International Tables Vol C Tables 4.2.6.8 and 6.1.1.4'
O O 0.0106 0.0060 'International Tables Vol C Tables 4.2.6.8 and 6.1.1.4'
Eu Eu -0.1578 3.6682 'International Tables Vol C Tables 4.2.6.8 and 6.1.1.4'

loop_
_geom_angle_atom_site_label_1
_geom_angle_atom_site_label_2
_geom_angle_atom_site_label_3
_geom_angle
_geom_angle_site_symmetry_1
_geom_angle_site_symmetry_3
_geom_angle_publ_flag
O1 Eu1 H7A 88.0 1_454 . ?
O1 Eu1 H7B 60.1 1_454 . ?
O1 Eu1 N1 132.00(11) 1_454 . ?
O1 Eu1 C1 25.87(11) 1_454 1_454 ?
O2 Eu1 O1 51.98(12) 1_454 1_454 ?
O2 Eu1 H7A 139.9 1_454 . ?
O2 Eu1 H7B 112.0 1_454 . ?
O2 Eu1 N1 133.84(12) 1_454 . ?
O2 Eu1 C1 26.24(12) 1_454 1_454 ?
O4 Eu1 O1 75.68(11) . 1_454 ?
O4 Eu1 O2 78.61(11) . 1_454 ?
O4 Eu1 H7A 90.7 . . ?
O4 Eu1 H7B 81.8 . . ?
O4 Eu1 O9 145.89(13) . . ?
O4 Eu1 O10 81.46(12) . . ?
O4 Eu1 N1 63.57(12) . . ?
O4 Eu1 C1 73.76(13) . 1_454 ?
O6 Eu1 O1 149.70(11) . 1_454 ?
O6 Eu1 O2 142.44(11) . 1_454 ?
O6 Eu1 O4 126.91(12) . . ?
O6 Eu1 O7 89.65(12) . . ?
O6 Eu1 H7A 73.4 . . ?
O6 Eu1 H7B 99.8 . . ?
O6 Eu1 O8 79.73(11) . . ?
O6 Eu1 O9 73.43(12) . . ?
O6 Eu1 O10 81.01(11) . . ?
O6 Eu1 N1 63.43(12) . . ?
O6 Eu1 C1 159.01(13) . 1_454 ?
O7 Eu1 O1 75.02(12) . 1_454 ?
O7 Eu1 O2 125.61(12) . 1_454 ?
O7 Eu1 O4 77.32(12) . . ?
O7 Eu1 H7A 16.8 . . ?
O7 Eu1 H7B 16.7 . . ?
O7 Eu1 O8 67.59(12) . . ?
O7 Eu1 O9 134.59(12) . . ?
O7 Eu1 O10 144.80(12) . . ?
O7 Eu1 N1 72.34(13) . . ?
O7 Eu1 C1 99.77(13) . 1_454 ?
H7A Eu1 H7B 27.9 . . ?
O8 Eu1 O1 70.32(11) . 1_454 ?
O8 Eu1 O2 100.59(11) . 1_454 ?
O8 Eu1 O4 135.97(12) . . ?
O8 Eu1 H7A 61.5 . . ?
O8 Eu1 H7B 57.3 . . ?
O8 Eu1 O9 68.05(12) . . ?
O8 Eu1 O10 141.76(11) . . ?
O8 Eu1 N1 124.78(12) . . ?
O8 Eu1 C1 86.55(12) . 1_454 ?
O9 Eu1 O1 98.75(11) . 1_454 ?
O9 Eu1 O2 72.11(11) . 1_454 ?
O9 Eu1 H7A 123.1 . . ?
O9 Eu1 H7B 125.1 . . ?
O9 Eu1 N1 129.20(12) . . ?
O9 Eu1 C1 86.78(12) . 1_454 ?
O10 Eu1 O1 126.07(12) . 1_454 ?
O10 Eu1 O2 76.07(12) . 1_454 ?
O10 Eu1 H7A 140.9 . . ?
O10 Eu1 H7B 159.5 . . ?
O10 Eu1 O9 74.91(11) . . ?
O10 Eu1 N1 73.14(12) . . ?
O10 Eu1 C1 100.83(12) . 1_454 ?
N1 Eu1 H7A 69.1 . . ?
N1 Eu1 H7B 88.8 . . ?
N1 Eu1 C1 137.32(13) . 1_454 ?
C1 Eu1 H7A 113.6 1_454 . ?
C1 Eu1 H7B 85.7 1_454 . ?
C1 O1 Eu1 93.8(3) . 1_656 ?
C1 O2 Eu1 93.9(3) . 1_656 ?
C13 O4 Eu1 124.6(3) . . ?
C14 O6 Eu1 128.0(3) . . ?
Eu1 O7 H7A 109.8 . . ?
Eu1 O7 H7B 110.0 . . ?
H7A O7 H7B 103.9 . . ?
Eu1 O8 H8A 110.9 . . ?
Eu1 O8 H8B 110.7 . . ?
H8A O8 H8B 103.2 . . ?
Eu1 O9 H9A 110.2 . . ?
Eu1 O9 H9B 110.0 . . ?
H9A O9 H9B 103.8 . . ?
Eu1 O10 H10A 110.8 . . ?
Eu1 O10 H10B 110.4 . . ?
H10A O10 H10B 103.3 . . ?
C11 N1 Eu1 119.5(3) . . ?
C11 N1 C12 119.9(4) . . ?
C12 N1 Eu1 119.8(3) . . ?
O1 C1 Eu1 60.3(2) . 1_656 ?
O1 C1 O2 119.7(5) . . ?
O1 C1 C2 120.4(4) . . ?
O2 C1 Eu1 59.8(2) . 1_656 ?
O2 C1 C2 120.0(4) . . ?
C2 C1 Eu1 172.5(3) . 1_656 ?
C3 C2 C1 120.6(4) . . ?
C7 C2 C1 120.4(4) . . ?
C7 C2 C3 118.9(5) . . ?
C2 C3 H3 119.9 . . ?
C4 C3 C2 120.1(5) . . ?
C4 C3 H3 119.9 . . ?
C3 C4 H4 119.7 . . ?
C3 C4 C5 120.6(5) . . ?
C5 C4 H4 119.7 . . ?
C4 C5 C8 121.7(4) . . ?
C6 C5 C4 118.9(5) . . ?
C6 C5 C8 119.3(4) . . ?
C5 C6 H6 119.7 . . ?
C7 C6 C5 120.6(5) . . ?
C7 C6 H6 119.7 . . ?
C2 C7 H7 119.6 . . ?
C6 C7 C2 120.8(5) . . ?
C6 C7 H7 119.6 . . ?
C9 C8 C5 118.1(4) . . ?
C9 C8 C12 117.7(4) . . ?
C12 C8 C5 124.1(4) . . ?
C8 C9 H9 119.5 . . ?
C10 C9 C8 121.0(4) . . ?
C10 C9 H9 119.5 . . ?
C9 C10 H10 121.1 . . ?
C9 C10 C11 117.8(5) . . ?
C11 C10 H10 121.1 . . ?
N1 C11 C10 122.4(4) . . ?
N1 C11 C13 114.6(4) . . ?
C10 C11 C13 123.0(4) . . ?
N1 C12 C8 121.2(4) . . ?
N1 C12 C14 113.6(4) . . ?
C8 C12 C14 125.1(4) . . ?
O3 C13 O4 125.4(4) . . ?
O3 C13 C11 118.3(4) . . ?
O4 C13 C11 116.3(4) . . ?
O5 C14 O6 124.0(5) . . ?
O5 C14 C12 121.5(5) . . ?
O6 C14 C12 114.4(4) . . ?
H11A O11 H11B 104.5 . . ?

loop_
_geom_bond_atom_site_label_1
_geom_bond_atom_site_label_2
_geom_bond_distance
_geom_bond_site_symmetry_2
_geom_bond_publ_flag
Eu1 O1 2.522(3) 1_454 ?
Eu1 O2 2.510(3) 1_454 ?
Eu1 O4 2.454(3) . ?
Eu1 O6 2.378(4) . ?
Eu1 O7 2.400(4) . ?
Eu1 H7A 2.8114 . ?
Eu1 H7B 2.8138 . ?
Eu1 O8 2.445(3) . ?
Eu1 O9 2.489(3) . ?
Eu1 O10 2.475(3) . ?
Eu1 N1 2.543(4) . ?
Eu1 C1 2.897(5) 1_454 ?
O1 Eu1 2.522(3) 1_656 ?
O1 C1 1.267(6) . ?
O2 Eu1 2.510(3) 1_656 ?
O2 C1 1.284(6) . ?
O3 C13 1.246(6) . ?
O4 C13 1.270(6) . ?
O5 C14 1.227(6) . ?
O6 C14 1.286(6) . ?
O7 H7A 0.8614 . ?
O7 H7B 0.8617 . ?
O8 H8A 0.8796 . ?
O8 H8B 0.8789 . ?
O9 H9A 0.8658 . ?
O9 H9B 0.8662 . ?
O10 H10A 0.8764 . ?
O10 H10B 0.8761 . ?
N1 C11 1.340(6) . ?
N1 C12 1.345(6) . ?
C1 Eu1 2.897(5) 1_656 ?
C1 C2 1.488(7) . ?
C2 C3 1.406(7) . ?
C2 C7 1.383(7) . ?
C3 H3 0.9300 . ?
C3 C4 1.377(6) . ?
C4 H4 0.9300 . ?
C4 C5 1.399(7) . ?
C5 C6 1.388(7) . ?
C5 C8 1.497(7) . ?
C6 H6 0.9300 . ?
C6 C7 1.380(6) . ?
C7 H7 0.9300 . ?
C8 C9 1.391(7) . ?
C8 C12 1.394(7) . ?
C9 H9 0.9300 . ?
C9 C10 1.374(7) . ?
C10 H10 0.9300 . ?
C10 C11 1.378(7) . ?
C11 C13 1.512(7) . ?
C12 C14 1.510(7) . ?
O11 H11A 0.8499 . ?
O11 H11B 0.8499 . ?

loop_
_geom_hbond_atom_site_label_D
_geom_hbond_atom_site_label_H
_geom_hbond_atom_site_label_A
_geom_hbond_distance_DH
_geom_hbond_distance_HA
_geom_hbond_distance_DA
_geom_hbond_angle_DHA
_geom_hbond_site_symmetry_A
O7 H7A O3 0.86 1.95 2.806(5) 170.7 4_576
O8 H8B O4 0.88 1.88 2.706(5) 155.8 4_576
O9 H9B O2 0.87 2.06 2.745(5) 135.8 3_666
O10 H10B O11 0.88 1.99 2.831(5) 159.7 .

loop_
_platon_squeeze_void_nr
_platon_squeeze_void_average_x
_platon_squeeze_void_average_y
_platon_squeeze_void_average_z
_platon_squeeze_void_volume
_platon_squeeze_void_count_electrons
_platon_squeeze_void_content
1 0.000 0.000 0.000 78 15 ' '
2 1.000 0.500 0.500 78 15 ' '
